data_7212925
loop_
_publ_author_name
'Tian, Hongkun'
'Deng, Yunfeng'
'Pan, Feng'
'Huang, Lizhen'
'Yan, Donghang'
'Geng, Yanhou'
'Wang, Fosong'

_publ_section_title
;
 A feasibly synthesized ladder-type conjugated molecule as the novel high
 mobility n-type organic semiconductor
;
_journal_issue 37
_journal_name_full 'Journal of Materials Chemistry'
_journal_page_first 7998
_journal_paper_doi 10.1039/c0jm01173h
_journal_volume 20
_journal_year 2010
_chemical_formula_sum 'C34 H30 N4 S2'
_chemical_formula_weight 558.74
_chemical_name_systematic
;
?
;
_space_group_IT_number 2
_symmetry_cell_setting triclinic
_symmetry_space_group_name_Hall '-P 1'
_symmetry_space_group_name_H-M 'P -1'
_atom_sites_solution_hydrogens geom
_atom_sites_solution_primary direct
_atom_sites_solution_secondary difmap
_audit_creation_method SHELXL-97
_cell_angle_alpha 74.549(2)
_cell_angle_beta 89.651(2)
_cell_angle_gamma 86.261(2)
_cell_formula_units_Z 1
_cell_length_a 4.7904(7)
_cell_length_b 9.2698(14)
_cell_length_c 16.959(3)
_cell_measurement_reflns_used 2090
_cell_measurement_temperature 293(2)
_cell_measurement_theta_max 25.34
_cell_measurement_theta_min 2.28
_cell_volume 724.3(2)
_computing_cell_refinement 'Bruker SMART'
_computing_data_collection 'Bruker SMART'
_computing_data_reduction 'Bruker SAINT'
_computing_molecular_graphics 'Bruker SHELXTL'
_computing_publication_material 'Bruker SHELXTL'
_computing_structure_refinement 'SHELXL-97 (Sheldrick, 1997)'
_computing_structure_solution 'SHELXS-97 (Sheldrick, 1990)'
_diffrn_ambient_temperature 293(2)
_diffrn_measured_fraction_theta_full 0.981
_diffrn_measured_fraction_theta_max 0.981
_diffrn_measurement_device_type 'Bruker SMART APEX CCD'
_diffrn_measurement_method 'phi and omega scans'
_diffrn_radiation_monochromator graphite
_diffrn_radiation_source 'fine-focus sealed tube'
_diffrn_radiation_type MoK\a
_diffrn_radiation_wavelength 0.71073
_diffrn_reflns_av_R_equivalents 0.0130
_diffrn_reflns_av_sigmaI/netI 0.0224
_diffrn_reflns_limit_h_max 5
_diffrn_reflns_limit_h_min -5
_diffrn_reflns_limit_k_max 10
_diffrn_reflns_limit_k_min -11
_diffrn_reflns_limit_l_max 14
_diffrn_reflns_limit_l_min -20
_diffrn_reflns_number 3888
_diffrn_reflns_theta_full 25.39
_diffrn_reflns_theta_max 25.39
_diffrn_reflns_theta_min 2.28
_exptl_absorpt_coefficient_mu 0.214
_exptl_absorpt_correction_T_max 0.9831
_exptl_absorpt_correction_T_min 0.9504
_exptl_absorpt_correction_type multi-scan
_exptl_absorpt_process_details '(SADABS; Sheldrick, 1996)'
_exptl_crystal_colour green
_exptl_crystal_density_diffrn 1.281
_exptl_crystal_density_method 'not measured'
_exptl_crystal_description plate
_exptl_crystal_F_000 294
_exptl_crystal_size_max 0.24
_exptl_crystal_size_mid 0.11
_exptl_crystal_size_min 0.08
_refine_diff_density_max 0.412
_refine_diff_density_min -0.241
_refine_diff_density_rms 0.046
_refine_ls_extinction_method none
_refine_ls_goodness_of_fit_ref 1.043
_refine_ls_hydrogen_treatment constr
_refine_ls_matrix_type full
_refine_ls_number_parameters 182
_refine_ls_number_reflns 2619
_refine_ls_number_restraints 0
_refine_ls_restrained_S_all 1.043
_refine_ls_R_factor_all 0.0491
_refine_ls_R_factor_gt 0.0435
_refine_ls_shift/su_max 0.000
_refine_ls_shift/su_mean 0.000
_refine_ls_structure_factor_coef Fsqd
_refine_ls_weighting_details 'calc w=1/[\s^2^(Fo^2^)+(0.0693P)^2^+0.2353P] where P=(Fo^2^+2Fc^2^)/3'
_refine_ls_weighting_scheme calc
_refine_ls_wR_factor_gt 0.1173
_refine_ls_wR_factor_ref 0.1227
_reflns_number_gt 2299
_reflns_number_total 2619
_reflns_threshold_expression >2sigma(I)
_cod_data_source_file c0jm01173h.txt
_cod_data_source_block 1
_cod_depositor_comments
;
The following automatic conversions were performed:

'_symmetry_cell_setting' value 'Triclinic' changed to 'triclinic'
according to /home/saulius/struct/CIF-dictionaries/cif_core.dic
dictionary named 'cif_core.dic' version 2.4.2 from 2011-04-26.

Automatic conversion script
Id: cif_fix_values 1891 2012-01-12 08:04:46Z andrius 
;
_cod_original_cell_volume 724.29(19)
_cod_original_sg_symbol_H-M P-1
_cod_database_code 7212925

loop_
_symmetry_equiv_pos_as_xyz
'x, y, z'
'-x, -y, -z'

loop_
_atom_site_label
_atom_site_type_symbol
_atom_site_fract_x
_atom_site_fract_y
_atom_site_fract_z
_atom_site_U_iso_or_equiv
_atom_site_adp_type
_atom_site_occupancy
_atom_site_symmetry_multiplicity
_atom_site_calc_flag
_atom_site_refinement_flags
S1 S 0.54465(10) 0.79649(5) 0.35079(3) 0.04259(19) Uani 1 1 d .
N1 N 0.1317(7) 1.5358(2) 0.41939(19) 0.1094(11) Uani 1 1 d .
N2 N 0.7366(6) 1.4528(3) 0.25198(17) 0.0906(8) Uani 1 1 d .
C1 C 0.7412(4) 0.9224(2) 0.28148(12) 0.0419(4) Uani 1 1 d .
C2 C 0.6898(4) 1.0656(2) 0.28759(12) 0.0433(4) Uani 1 1 d .
H2 H 0.7770 1.1480 0.2561 0.052 Uiso 1 1 calc R
C3 C 0.4863(4) 1.0731(2) 0.34813(11) 0.0388(4) Uani 1 1 d .
C4 C 0.3468(4) 1.1854(2) 0.38340(11) 0.0387(4) Uani 1 1 d .
C5 C 0.1551(4) 1.10455(19) 0.44644(11) 0.0362(4) Uani 1 1 d .
C6 C 0.1819(4) 0.94973(19) 0.44828(11) 0.0352(4) Uani 1 1 d .
C7 C 0.3890(4) 0.9362(2) 0.38631(11) 0.0374(4) Uani 1 1 d .
C8 C -0.0284(4) 1.1554(2) 0.49880(11) 0.0370(4) Uani 1 1 d .
H8 H -0.0469 1.2562 0.4982 0.044 Uiso 1 1 calc R
C9 C 0.3863(4) 1.3350(2) 0.36182(13) 0.0464(5) Uani 1 1 d .
C10 C 0.2401(6) 1.4425(2) 0.39650(17) 0.0662(7) Uani 1 1 d .
C11 C 0.5806(5) 1.3990(2) 0.29998(16) 0.0581(6) Uani 1 1 d .
C12 C 0.9212(4) 0.8681(2) 0.22113(12) 0.0474(5) Uani 1 1 d .
H12A H 1.0202 0.7739 0.2491 0.057 Uiso 1 1 calc R
H12B H 1.0596 0.9403 0.2002 0.057 Uiso 1 1 calc R
C13 C 0.7549(4) 0.8456(2) 0.14970(13) 0.0493(5) Uani 1 1 d .
H13A H 0.6194 0.7718 0.1706 0.059 Uiso 1 1 calc R
H13B H 0.6524 0.9393 0.1226 0.059 Uiso 1 1 calc R
C14 C 0.9361(5) 0.7940(3) 0.08732(13) 0.0531(5) Uani 1 1 d .
H14A H 1.0456 0.7030 0.1149 0.064 Uiso 1 1 calc R
H14B H 1.0654 0.8702 0.0643 0.064 Uiso 1 1 calc R
C15 C 0.7680(5) 0.7642(3) 0.01818(14) 0.0608(6) Uani 1 1 d .
H15A H 0.6464 0.6842 0.0412 0.073 Uiso 1 1 calc R
H15B H 0.6498 0.8536 -0.0069 0.073 Uiso 1 1 calc R
C16 C 0.9418(5) 0.7215(3) -0.04730(15) 0.0650(6) Uani 1 1 d .
H16A H 1.0637 0.6337 -0.0222 0.078 Uiso 1 1 calc R
H16B H 1.0593 0.8027 -0.0717 0.078 Uiso 1 1 calc R
C17 C 0.7694(7) 0.6881(4) -0.11420(17) 0.0869(9) Uani 1 1 d .
H17A H 0.6456 0.6112 -0.0903 0.130 Uiso 1 1 calc R
H17B H 0.8916 0.6545 -0.1517 0.130 Uiso 1 1 calc R
H17C H 0.6617 0.7774 -0.1430 0.130 Uiso 1 1 calc R

loop_
_atom_site_aniso_label
_atom_site_aniso_U_11
_atom_site_aniso_U_22
_atom_site_aniso_U_33
_atom_site_aniso_U_23
_atom_site_aniso_U_13
_atom_site_aniso_U_12
S1 0.0447(3) 0.0406(3) 0.0474(3) -0.0218(2) 0.0048(2) 0.0025(2)
N1 0.156(3) 0.0479(12) 0.131(2) -0.0358(14) 0.080(2) -0.0131(14)
N2 0.1016(18) 0.0649(14) 0.108(2) -0.0251(13) 0.0539(16) -0.0202(13)
C1 0.0375(9) 0.0500(11) 0.0425(10) -0.0212(9) 0.0012(8) 0.0018(8)
C2 0.0426(10) 0.0457(10) 0.0436(11) -0.0156(9) 0.0035(8) -0.0016(8)
C3 0.0386(9) 0.0399(10) 0.0403(10) -0.0163(8) 0.0000(7) 0.0024(7)
C4 0.0387(9) 0.0394(9) 0.0402(10) -0.0157(8) -0.0011(7) 0.0034(7)
C5 0.0384(9) 0.0347(9) 0.0380(9) -0.0153(7) -0.0022(7) 0.0027(7)
C6 0.0372(9) 0.0361(9) 0.0353(9) -0.0160(7) -0.0023(7) 0.0038(7)
C7 0.0382(9) 0.0392(9) 0.0384(10) -0.0178(8) -0.0016(7) 0.0037(7)
C8 0.0396(9) 0.0340(9) 0.0403(10) -0.0166(8) -0.0004(7) 0.0036(7)
C9 0.0504(11) 0.0387(10) 0.0527(12) -0.0175(9) 0.0082(9) -0.0008(8)
C10 0.0836(17) 0.0372(11) 0.0806(17) -0.0199(11) 0.0332(13) -0.0099(11)
C11 0.0654(14) 0.0406(11) 0.0712(15) -0.0198(11) 0.0184(12) -0.0052(10)
C12 0.0428(10) 0.0562(12) 0.0484(11) -0.0245(10) 0.0054(8) 0.0027(9)
C13 0.0475(11) 0.0567(12) 0.0488(12) -0.0242(10) 0.0043(9) 0.0024(9)
C14 0.0541(12) 0.0617(13) 0.0484(12) -0.0241(10) 0.0078(9) -0.0015(10)
C15 0.0597(13) 0.0749(15) 0.0557(14) -0.0321(12) 0.0041(10) -0.0003(11)
C16 0.0702(15) 0.0768(16) 0.0556(14) -0.0312(12) 0.0104(11) -0.0047(12)
C17 0.096(2) 0.116(2) 0.0626(17) -0.0482(17) 0.0008(15) 0.0004(18)

loop_
_atom_type_symbol
_atom_type_description
_atom_type_scat_dispersion_real
_atom_type_scat_dispersion_imag
_atom_type_scat_source
C C 0.0033 0.0016 'International Tables Vol C Tables 4.2.6.8 and 6.1.1.4'
H H 0.0000 0.0000 'International Tables Vol C Tables 4.2.6.8 and 6.1.1.4'
N N 0.0061 0.0033 'International Tables Vol C Tables 4.2.6.8 and 6.1.1.4'
S S 0.1246 0.1234 'International Tables Vol C Tables 4.2.6.8 and 6.1.1.4'

loop_
_geom_angle_atom_site_label_1
_geom_angle_atom_site_label_2
_geom_angle_atom_site_label_3
_geom_angle
_geom_angle_site_symmetry_1
C7 S1 C1 91.65(9) .
C2 C1 C12 128.58(19) .
C2 C1 S1 111.67(15) .
C12 C1 S1 119.59(15) .
C1 C2 C3 111.64(18) .
C1 C2 H2 124.2 .
C3 C2 H2 124.2 .
C7 C3 C2 113.12(16) .
C7 C3 C4 108.24(17) .
C2 C3 C4 138.64(18) .
C9 C4 C3 126.18(18) .
C9 C4 C5 127.35(17) .
C3 C4 C5 106.46(15) .
C8 C5 C6 120.58(17) .
C8 C5 C4 131.31(16) .
C6 C5 C4 108.11(15) .
C8 C6 C5 121.90(16) 2_576
C8 C6 C7 131.94(16) 2_576
C5 C6 C7 106.16(16) .
C3 C7 C6 111.03(16) .
C3 C7 S1 111.91(14) .
C6 C7 S1 137.04(15) .
C6 C8 C5 117.52(16) 2_576
C6 C8 H8 121.2 2_576
C5 C8 H8 121.2 .
C4 C9 C10 124.6(2) .
C4 C9 C11 121.79(18) .
C10 C9 C11 113.64(18) .
N1 C10 C9 174.9(3) .
N2 C11 C9 178.1(3) .
C1 C12 C13 112.96(16) .
C1 C12 H12A 109.0 .
C13 C12 H12A 109.0 .
C1 C12 H12B 109.0 .
C13 C12 H12B 109.0 .
H12A C12 H12B 107.8 .
C14 C13 C12 113.32(17) .
C14 C13 H13A 108.9 .
C12 C13 H13A 108.9 .
C14 C13 H13B 108.9 .
C12 C13 H13B 108.9 .
H13A C13 H13B 107.7 .
C13 C14 C15 113.17(18) .
C13 C14 H14A 108.9 .
C15 C14 H14A 108.9 .
C13 C14 H14B 108.9 .
C15 C14 H14B 108.9 .
H14A C14 H14B 107.8 .
C16 C15 C14 114.6(2) .
C16 C15 H15A 108.6 .
C14 C15 H15A 108.6 .
C16 C15 H15B 108.6 .
C14 C15 H15B 108.6 .
H15A C15 H15B 107.6 .
C15 C16 C17 113.5(2) .
C15 C16 H16A 108.9 .
C17 C16 H16A 108.9 .
C15 C16 H16B 108.9 .
C17 C16 H16B 108.9 .
H16A C16 H16B 107.7 .
C16 C17 H17A 109.5 .
C16 C17 H17B 109.5 .
H17A C17 H17B 109.5 .
C16 C17 H17C 109.5 .
H17A C17 H17C 109.5 .
H17B C17 H17C 109.5 .

loop_
_geom_bond_atom_site_label_1
_geom_bond_atom_site_label_2
_geom_bond_distance
_geom_bond_site_symmetry_2
S1 C7 1.6973(18) .
S1 C1 1.741(2) .
N1 C10 1.134(3) .
N2 C11 1.138(3) .
C1 C2 1.365(3) .
C1 C12 1.500(2) .
C2 C3 1.424(3) .
C2 H2 0.9300 .
C3 C7 1.372(3) .
C3 C4 1.457(2) .
C4 C9 1.362(3) .
C4 C5 1.483(3) .
C5 C8 1.394(2) .
C5 C6 1.425(2) .
C6 C8 1.384(3) 2_576
C6 C7 1.465(3) .
C8 C6 1.384(3) 2_576
C8 H8 0.9300 .
C9 C10 1.430(3) .
C9 C11 1.431(3) .
C12 C13 1.521(3) .
C12 H12A 0.9700 .
C12 H12B 0.9700 .
C13 C14 1.518(3) .
C13 H13A 0.9700 .
C13 H13B 0.9700 .
C14 C15 1.521(3) .
C14 H14A 0.9700 .
C14 H14B 0.9700 .
C15 C16 1.504(3) .
C15 H15A 0.9700 .
C15 H15B 0.9700 .
C16 C17 1.516(3) .
C16 H16A 0.9700 .
C16 H16B 0.9700 .
C17 H17A 0.9600 .
C17 H17B 0.9600 .
C17 H17C 0.9600 .
